data_1546697
loop_
_publ_author_name
'Oberparleiter, Stefan'
'Laus, Gerhard'
'Gelbrich, Thomas'
'Wurst, Klaus'
'Kunze-Liebh\"auser, Julia'
'Schottenberger, Herwig'

_publ_section_title
;
 Hexaethylguanidinium tetrakis(trimethylsilylethynyl)borate diethyl ether
 monosolvate
;
_journal_coeditor_code HB4136
_journal_issue 5
_journal_name_full IUCrData
_journal_page_first x170724
_journal_paper_doi 10.1107/S2414314617007246
_journal_volume 2
_journal_year 2017
_chemical_formula_iupac 'C13 H30 N3 +, C20 H36 B Si4 -, C4 H10 O'
_chemical_formula_moiety 'C13 H30 N3 +, C20 H36 B Si4 -, C4 H10 O'
_chemical_formula_sum 'C37 H76 B N3 O Si4'
_chemical_formula_weight 702.17
_chemical_name_systematic
;
Hexaethylguanidinium tetrakis(trimethylsilylethynyl)borate
diethyl ether monosolvate
;
_space_group_crystal_system monoclinic
_space_group_IT_number 14
_space_group_name_Hall '-P 2yn'
_space_group_name_H-M_alt 'P 1 21/n 1'
_symmetry_space_group_name_Hall '-P 2yn'
_symmetry_space_group_name_H-M 'P 1 21/n 1'
_atom_sites_solution_hydrogens geom
_atom_sites_solution_primary direct
_atom_sites_solution_secondary difmap
_audit_creation_method SHELXL-2014/6
_cell_angle_alpha 90
_cell_angle_beta 95.0374(16)
_cell_angle_gamma 90
_cell_formula_units_Z 4
_cell_length_a 12.9107(7)
_cell_length_b 17.8720(8)
_cell_length_c 21.6094(11)
_cell_measurement_reflns_used 9883
_cell_measurement_temperature 193(2)
_cell_measurement_theta_max 24.3
_cell_measurement_theta_min 2.2
_cell_volume 4966.9(4)
_computing_cell_refinement
;
SAINT (Bruker, 2012)
;
_computing_data_collection
;
APEX2 (Bruker, 2012)
;
_computing_data_reduction
;
SAINT (Bruker, 2012)
;
_computing_molecular_graphics
;
ORTEP-3 for Windows (Farrugia, 2012) and XP/SHELXTL (Sheldrick,
2008)
;
_computing_publication_material
;
Mercury (Macrae <i>et al.</i>,  2008)
;
_computing_structure_refinement
;
SHELXL2014 (Sheldrick, 2015)
;
_computing_structure_solution
;
SHELXTL2013 (Sheldrick, 2008)
;
_diffrn_ambient_temperature 193(2)
_diffrn_detector_area_resol_mean 10.4
_diffrn_measured_fraction_theta_full 0.982
_diffrn_measured_fraction_theta_max 0.999
_diffrn_measurement_device_type 'Bruker D8 QUEST PHOTON 100'
_diffrn_measurement_method '\f and \w scans'
_diffrn_radiation_monochromator 'multi layered optics'
_diffrn_radiation_type MoK\a
_diffrn_radiation_wavelength 0.71073
_diffrn_reflns_av_R_equivalents 0.0789
_diffrn_reflns_limit_h_max 15
_diffrn_reflns_limit_h_min -15
_diffrn_reflns_limit_k_max 21
_diffrn_reflns_limit_k_min -21
_diffrn_reflns_limit_l_max 25
_diffrn_reflns_limit_l_min -25
_diffrn_reflns_number 82487
_diffrn_reflns_theta_full 25.242
_diffrn_reflns_theta_max 25.099
_diffrn_reflns_theta_min 2.107
_exptl_absorpt_coefficient_mu 0.146
_exptl_absorpt_correction_T_max 0.971
_exptl_absorpt_correction_T_min 0.922
_exptl_absorpt_correction_type multi-scan
_exptl_absorpt_process_details
;
(SADABS; Bruker, 2012)
;
_exptl_crystal_colour colourless
_exptl_crystal_density_diffrn 0.939
_exptl_crystal_description prism
_exptl_crystal_F_000 1552
_exptl_crystal_size_max 0.190
_exptl_crystal_size_mid 0.150
_exptl_crystal_size_min 0.110
_refine_diff_density_max 0.344
_refine_diff_density_min -0.354
_refine_ls_extinction_method none
_refine_ls_goodness_of_fit_ref 1.002
_refine_ls_hydrogen_treatment constr
_refine_ls_matrix_type full
_refine_ls_number_parameters 597
_refine_ls_number_reflns 8834
_refine_ls_number_restraints 458
_refine_ls_restrained_S_all 1.054
_refine_ls_R_factor_all 0.1089
_refine_ls_R_factor_gt 0.0679
_refine_ls_shift/su_max 0.001
_refine_ls_shift/su_mean 0.000
_refine_ls_structure_factor_coef Fsqd
_refine_ls_weighting_details 'w=1/[\s^2^(Fo^2^)+(0.0950P)^2^+3.1900P] where P=(Fo^2^+2Fc^2^)/3'
_refine_ls_weighting_scheme calc
_refine_ls_wR_factor_gt 0.1721
_refine_ls_wR_factor_ref 0.1931
_reflns_number_gt 5918
_reflns_number_total 8834
_reflns_threshold_expression 'I > 2\s(I)'
_cod_data_source_file hb4136sup1.cif
_cod_data_source_block I
_cod_database_code 1546697
_shelx_space_group_comment
;
The symmetry employed for this shelxl refinement is uniquely defined
by the following loop, which should always be used as a source of
symmetry information in preference to the above space-group names.
They are only intended as comments.
;
_shelx_estimated_absorpt_t_min 0.973
_shelx_estimated_absorpt_t_max 0.984
_shelxl_version_number 2014/6

loop_
_space_group_symop_operation_xyz
'x, y, z'
'-x+1/2, y+1/2, -z+1/2'
'-x, -y, -z'
'x-1/2, -y-1/2, z-1/2'

loop_
_atom_site_type_symbol
_atom_site_label
_atom_site_fract_x
_atom_site_fract_y
_atom_site_fract_z
_atom_site_U_iso_or_equiv
_atom_site_adp_type
_atom_site_calc_flag
_atom_site_occupancy
_atom_site_disorder_assembly
_atom_site_disorder_group
Si Si1 0.82059(6) 0.25828(4) 0.45129(4) 0.0474(2) Uani d 1 . .
Si Si2 0.57950(8) 0.42589(5) 0.12930(4) 0.0611(3) Uani d 1 . .
Si Si3 0.41942(7) 0.58398(5) 0.42690(4) 0.0576(3) Uani d 1 . .
Si Si4 0.26088(9) 0.23439(7) 0.37953(6) 0.0930(4) Uani d 1 . .
B B1 0.5461(2) 0.37341(16) 0.33687(14) 0.0383(7) Uani d 1 . .
C C14 0.6465(2) 0.33713(13) 0.37359(12) 0.0368(6) Uani d 1 . .
C C15 0.7195(2) 0.30760(14) 0.40350(12) 0.0427(6) Uani d 1 . .
C C16 0.7580(3) 0.1983(2) 0.5072(2) 0.0984(14) Uani d 1 . .
H H16A 0.8117 0.1728 0.5344 0.148 Uiso calc 1 . .
H H16B 0.7140 0.1610 0.4844 0.148 Uiso calc 1 . .
H H16C 0.7153 0.2293 0.5324 0.148 Uiso calc 1 . .
C C17 0.9099(3) 0.32537(19) 0.49402(18) 0.0815(11) Uani d 1 . .
H H17A 0.9683 0.2981 0.5156 0.122 Uiso calc 1 . .
H H17B 0.8724 0.3526 0.5245 0.122 Uiso calc 1 . .
H H17C 0.9363 0.3609 0.4646 0.122 Uiso calc 1 . .
C C18 0.8968(3) 0.1994(2) 0.40136(17) 0.0813(11) Uani d 1 . .
H H18A 0.9537 0.1752 0.4269 0.122 Uiso calc 1 . .
H H18B 0.9254 0.2307 0.3698 0.122 Uiso calc 1 . .
H H18C 0.8515 0.1610 0.3810 0.122 Uiso calc 1 . .
C C19 0.56311(19) 0.38643(14) 0.26528(13) 0.0409(6) Uani d 1 . .
C C20 0.5730(2) 0.39932(16) 0.21087(13) 0.0486(7) Uani d 1 . .
C C21 0.5703(4) 0.3415(2) 0.07899(18) 0.1155(17) Uani d 1 . .
H H21A 0.5691 0.3567 0.0354 0.173 Uiso calc 1 . .
H H21B 0.5064 0.3141 0.0855 0.173 Uiso calc 1 . .
H H21C 0.6306 0.3092 0.0896 0.173 Uiso calc 1 . .
C C22 0.4679(3) 0.4880(3) 0.1030(2) 0.1015(14) Uani d 1 . .
H H22A 0.4695 0.4988 0.0586 0.152 Uiso calc 1 . .
H H22B 0.4733 0.5349 0.1266 0.152 Uiso calc 1 . .
H H22C 0.4025 0.4630 0.1100 0.152 Uiso calc 1 . .
C C23 0.7039(3) 0.4753(2) 0.1207(2) 0.0965(13) Uani d 1 . .
H H23A 0.7086 0.4879 0.0769 0.145 Uiso calc 1 . .
H H23B 0.7622 0.4429 0.1352 0.145 Uiso calc 1 . .
H H23C 0.7065 0.5213 0.1455 0.145 Uiso calc 1 . .
C C24 0.5167(2) 0.45080(14) 0.36753(12) 0.0395(6) Uani d 1 . .
C C25 0.4864(2) 0.50746(15) 0.39096(13) 0.0472(7) Uani d 1 . .
C C26 0.3561(4) 0.6432(2) 0.36347(18) 0.1148(18) Uani d 1 . .
H H26A 0.3189 0.6844 0.3815 0.172 Uiso calc 1 . .
H H26B 0.3068 0.6127 0.3371 0.172 Uiso calc 1 . .
H H26C 0.4092 0.6634 0.3384 0.172 Uiso calc 1 . .
C C27 0.3206(2) 0.5415(2) 0.47330(17) 0.0764(10) Uani d 1 . .
H H27A 0.2867 0.5809 0.4958 0.115 Uiso calc 1 . .
H H27B 0.3544 0.5059 0.5031 0.115 Uiso calc 1 . .
H H27C 0.2685 0.5154 0.4456 0.115 Uiso calc 1 . .
C C28 0.5103(3) 0.64243(18) 0.47729(16) 0.0732(10) Uani d 1 . .
H H28A 0.4722 0.6840 0.4942 0.110 Uiso calc 1 . .
H H28B 0.5646 0.6622 0.4529 0.110 Uiso calc 1 . .
H H28C 0.5423 0.6120 0.5115 0.110 Uiso calc 1 . .
C C29 0.4495(2) 0.31905(15) 0.34457(13) 0.0455(7) Uani d 1 . .
C C30 0.3757(2) 0.28119(18) 0.35500(15) 0.0593(8) Uani d 1 . .
C C31 0.1720(7) 0.2040(6) 0.3136(3) 0.073(2) Uiso d 0.4 A 1
H H31A 0.1465 0.2477 0.2896 0.109 Uiso calc 0.4 A 1
H H31B 0.1132 0.1772 0.3289 0.109 Uiso calc 0.4 A 1
H H31C 0.2089 0.1706 0.2870 0.109 Uiso calc 0.4 A 1
C C32 0.1952(8) 0.2995(5) 0.4306(5) 0.082(3) Uiso d 0.4 A 1
H H32A 0.2444 0.3150 0.4654 0.124 Uiso calc 0.4 A 1
H H32B 0.1359 0.2741 0.4467 0.124 Uiso calc 0.4 A 1
H H32C 0.1707 0.3436 0.4067 0.124 Uiso calc 0.4 A 1
C C33 0.3008(11) 0.1483(6) 0.4271(6) 0.123(5) Uiso d 0.4 A 1
H H33A 0.3345 0.1124 0.4011 0.185 Uiso calc 0.4 A 1
H H33B 0.2390 0.1252 0.4423 0.185 Uiso calc 0.4 A 1
H H33C 0.3494 0.1627 0.4625 0.185 Uiso calc 0.4 A 1
C C31A 0.2094(10) 0.1641(6) 0.3244(5) 0.088(4) Uiso d 0.33 A 2
H H31D 0.2001 0.1861 0.2827 0.132 Uiso calc 0.33 A 2
H H31E 0.1422 0.1462 0.3363 0.132 Uiso calc 0.33 A 2
H H31F 0.2581 0.1221 0.3243 0.132 Uiso calc 0.33 A 2
C C32A 0.1680(11) 0.3112(7) 0.3936(8) 0.130(6) Uiso d 0.33 A 2
H H32D 0.1983 0.3435 0.4271 0.195 Uiso calc 0.33 A 2
H H32E 0.1028 0.2897 0.4055 0.195 Uiso calc 0.33 A 2
H H32F 0.1541 0.3408 0.3556 0.195 Uiso calc 0.33 A 2
C C33A 0.2990(12) 0.1844(9) 0.4535(5) 0.117(5) Uiso d 0.33 A 2
H H33D 0.2370 0.1628 0.4696 0.175 Uiso calc 0.33 A 2
H H33E 0.3317 0.2197 0.4839 0.175 Uiso calc 0.33 A 2
H H33F 0.3482 0.1444 0.4459 0.175 Uiso calc 0.33 A 2
C C31B 0.1604(14) 0.2484(12) 0.3122(6) 0.136(8) Uiso d 0.27 A 3
H H31G 0.1466 0.3020 0.3066 0.203 Uiso calc 0.27 A 3
H H31H 0.0961 0.2227 0.3206 0.203 Uiso calc 0.27 A 3
H H31I 0.1862 0.2279 0.2744 0.203 Uiso calc 0.27 A 3
C C32B 0.2154(11) 0.2732(8) 0.4503(4) 0.070(4) Uiso d 0.27 A 3
H H32G 0.2678 0.2645 0.4852 0.105 Uiso calc 0.27 A 3
H H32H 0.1501 0.2489 0.4587 0.105 Uiso calc 0.27 A 3
H H32I 0.2039 0.3271 0.4450 0.105 Uiso calc 0.27 A 3
C C33B 0.2817(18) 0.1314(5) 0.3878(9) 0.151(9) Uiso d 0.27 A 3
H H33G 0.3099 0.1119 0.3504 0.226 Uiso calc 0.27 A 3
H H33H 0.2153 0.1068 0.3933 0.226 Uiso calc 0.27 A 3
H H33I 0.3308 0.1214 0.4240 0.226 Uiso calc 0.27 A 3
N N1 0.7562(4) 0.6243(3) 0.2917(3) 0.0445(13) Uani d 0.65 B 1
N N2 0.8692(4) 0.5254(3) 0.3205(2) 0.0521(12) Uani d 0.65 B 1
N N3 0.9219(5) 0.6227(3) 0.2587(3) 0.055(3) Uani d 0.65 B 1
C C1 0.8496(5) 0.5907(4) 0.2905(4) 0.0443(16) Uani d 0.65 B 1
C C2 0.7477(4) 0.7067(3) 0.2937(2) 0.0574(12) Uani d 0.65 B 1
H H2A 0.7057 0.7242 0.2560 0.069 Uiso calc 0.65 B 1
H H2B 0.8180 0.7288 0.2936 0.069 Uiso calc 0.65 B 1
C C3 0.6985(5) 0.7335(3) 0.3501(3) 0.0844(18) Uani d 0.65 B 1
H H3A 0.6260 0.7167 0.3479 0.127 Uiso calc 0.65 B 1
H H3B 0.7007 0.7883 0.3517 0.127 Uiso calc 0.65 B 1
H H3C 0.7365 0.7130 0.3875 0.127 Uiso calc 0.65 B 1
C C4 0.6610(3) 0.5796(3) 0.2977(2) 0.0487(11) Uani d 0.65 B 1
H H4A 0.6381 0.5867 0.3398 0.058 Uiso calc 0.65 B 1
H H4B 0.6772 0.5259 0.2927 0.058 Uiso calc 0.65 B 1
C C5 0.5742(6) 0.6015(5) 0.2502(4) 0.0625(18) Uani d 0.65 B 1
H H5A 0.5539 0.6534 0.2573 0.094 Uiso calc 0.65 B 1
H H5B 0.5144 0.5685 0.2539 0.094 Uiso calc 0.65 B 1
H H5C 0.5977 0.5969 0.2085 0.094 Uiso calc 0.65 B 1
C C6 0.8332(4) 0.5123(3) 0.38250(19) 0.0632(13) Uani d 0.65 B 1
H H6A 0.8110 0.4595 0.3855 0.076 Uiso calc 0.65 B 1
H H6B 0.7720 0.5444 0.3876 0.076 Uiso calc 0.65 B 1
C C7 0.9148(7) 0.5284(6) 0.4332(3) 0.156(4) Uani d 0.65 B 1
H H7A 0.9812 0.5078 0.4226 0.234 Uiso calc 0.65 B 1
H H7B 0.8957 0.5054 0.4718 0.234 Uiso calc 0.65 B 1
H H7C 0.9214 0.5826 0.4389 0.234 Uiso calc 0.65 B 1
C C8 0.9355(6) 0.4680(3) 0.2950(4) 0.066(2) Uani d 0.65 B 1
H H8A 0.9962 0.4582 0.3252 0.079 Uiso calc 0.65 B 1
H H8B 0.9618 0.4871 0.2563 0.079 Uiso calc 0.65 B 1
C C9 0.8775(10) 0.3965(5) 0.2814(6) 0.080(3) Uani d 0.65 B 1
H H9A 0.8563 0.3754 0.3202 0.120 Uiso calc 0.65 B 1
H H9B 0.9225 0.3608 0.2622 0.120 Uiso calc 0.65 B 1
H H9C 0.8157 0.4065 0.2530 0.120 Uiso calc 0.65 B 1
C C10 1.0327(3) 0.6228(3) 0.2827(3) 0.0693(15) Uani d 0.65 B 1
H H10A 1.0752 0.6068 0.2491 0.083 Uiso calc 0.65 B 1
H H10B 1.0431 0.5859 0.3168 0.083 Uiso calc 0.65 B 1
C C11 1.0698(11) 0.6975(6) 0.3061(11) 0.095(5) Uani d 0.65 B 1
H H11A 1.0689 0.7328 0.2713 0.142 Uiso calc 0.65 B 1
H H11B 1.1409 0.6929 0.3257 0.142 Uiso calc 0.65 B 1
H H11C 1.0240 0.7159 0.3366 0.142 Uiso calc 0.65 B 1
C C12 0.8956(4) 0.6614(3) 0.1990(2) 0.0612(13) Uani d 0.65 B 1
H H12A 0.9214 0.7135 0.2028 0.073 Uiso calc 0.65 B 1
H H12B 0.8190 0.6635 0.1911 0.073 Uiso calc 0.65 B 1
C C13 0.9390(13) 0.6260(10) 0.1444(3) 0.075(4) Uani d 0.65 B 1
H H13A 1.0151 0.6270 0.1502 0.112 Uiso calc 0.65 B 1
H H13B 0.9152 0.6536 0.1066 0.112 Uiso calc 0.65 B 1
H H13C 0.9151 0.5740 0.1406 0.112 Uiso calc 0.65 B 1
N N1A 0.7941(8) 0.5997(6) 0.3122(3) 0.052(2) Uani d 0.35 C 2
N N2A 0.9133(6) 0.5034(5) 0.2994(6) 0.059(3) Uani d 0.35 C 2
N N3A 0.9307(10) 0.6193(5) 0.2516(5) 0.055(7) Uani d 0.35 C 2
C C1A 0.8786(11) 0.5734(5) 0.2869(8) 0.063(5) Uani d 0.35 C 2
C C2A 0.7201(8) 0.6502(8) 0.2778(6) 0.064(4) Uani d 0.35 C 2
H H2A1 0.7459 0.6624 0.2372 0.077 Uiso calc 0.35 C 2
H H2A2 0.7155 0.6974 0.3014 0.077 Uiso calc 0.35 C 2
C C3A 0.6138(9) 0.6161(11) 0.2673(9) 0.083(5) Uani d 0.35 C 2
H H3A1 0.6167 0.5721 0.2404 0.124 Uiso calc 0.35 C 2
H H3A2 0.5654 0.6529 0.2474 0.124 Uiso calc 0.35 C 2
H H3A3 0.5900 0.6009 0.3073 0.124 Uiso calc 0.35 C 2
C C4A 0.7689(8) 0.5733(5) 0.3744(4) 0.071(3) Uani d 0.35 C 2
H H4A1 0.8129 0.5295 0.3867 0.086 Uiso calc 0.35 C 2
H H4A2 0.6954 0.5570 0.3719 0.086 Uiso calc 0.35 C 2
C C5A 0.7858(18) 0.6326(10) 0.4225(6) 0.182(10) Uani d 0.35 C 2
H H5A1 0.8592 0.6331 0.4386 0.273 Uiso calc 0.35 C 2
H H5A2 0.7425 0.6223 0.4566 0.273 Uiso calc 0.35 C 2
H H5A3 0.7669 0.6813 0.4041 0.273 Uiso calc 0.35 C 2
C C6A 1.0259(6) 0.4875(5) 0.3076(5) 0.071(3) Uani d 0.35 C 2
H H6A1 1.0655 0.5338 0.3008 0.085 Uiso calc 0.35 C 2
H H6A2 1.0440 0.4499 0.2767 0.085 Uiso calc 0.35 C 2
C C7A 1.0544(10) 0.4587(10) 0.3718(6) 0.131(6) Uani d 0.35 C 2
H H7A1 1.0305 0.4939 0.4022 0.196 Uiso calc 0.35 C 2
H H7A2 1.1301 0.4532 0.3785 0.196 Uiso calc 0.35 C 2
H H7A3 1.0214 0.4099 0.3767 0.196 Uiso calc 0.35 C 2
C C8A 0.8406(8) 0.4406(5) 0.3044(5) 0.070(3) Uani d 0.35 C 2
H H8A1 0.7689 0.4584 0.2931 0.084 Uiso calc 0.35 C 2
H H8A2 0.8447 0.4234 0.3481 0.084 Uiso calc 0.35 C 2
C C9A 0.862(2) 0.3760(10) 0.2637(12) 0.090(6) Uani d 0.35 C 2
H H9A1 0.8601 0.3928 0.2205 0.135 Uiso calc 0.35 C 2
H H9A2 0.8098 0.3371 0.2675 0.135 Uiso calc 0.35 C 2
H H9A3 0.9315 0.3557 0.2765 0.135 Uiso calc 0.35 C 2
C C10A 0.9484(7) 0.6985(4) 0.2688(4) 0.066(3) Uani d 0.35 C 2
H H10C 0.8947 0.7146 0.2960 0.079 Uiso calc 0.35 C 2
H H10D 0.9405 0.7295 0.2307 0.079 Uiso calc 0.35 C 2
C C11A 1.0533(14) 0.7121(12) 0.3015(14) 0.059(4) Uani d 0.35 C 2
H H11D 1.0578 0.6879 0.3423 0.088 Uiso calc 0.35 C 2
H H11E 1.0645 0.7661 0.3068 0.088 Uiso calc 0.35 C 2
H H11F 1.1067 0.6913 0.2768 0.088 Uiso calc 0.35 C 2
C C12A 0.9810(8) 0.5916(5) 0.1971(4) 0.069(3) Uani d 0.35 C 2
H H12C 0.9832 0.5363 0.1984 0.083 Uiso calc 0.35 C 2
H H12D 1.0536 0.6100 0.1997 0.083 Uiso calc 0.35 C 2
C C13A 0.927(3) 0.616(2) 0.1365(6) 0.104(12) Uani d 0.35 C 2
H H13D 0.8518 0.6072 0.1370 0.156 Uiso calc 0.35 C 2
H H13E 0.9531 0.5867 0.1027 0.156 Uiso calc 0.35 C 2
H H13F 0.9397 0.6690 0.1300 0.156 Uiso calc 0.35 C 2
O O1 0.1463(6) 0.4353(4) 0.1788(4) 0.147(3) Uiso d 0.6 D 1
C C34 0.1105(10) 0.3852(7) 0.1326(6) 0.194(7) Uiso d 0.6 D 1
H H34A 0.0874 0.3387 0.1522 0.233 Uiso calc 0.6 D 1
H H34B 0.1683 0.3721 0.1073 0.233 Uiso calc 0.6 D 1
C C35 0.0232(11) 0.4162(9) 0.0915(7) 0.220(7) Uiso d 0.6 D 1
H H35A -0.0257 0.4416 0.1167 0.330 Uiso calc 0.6 D 1
H H35B -0.0128 0.3755 0.0680 0.330 Uiso calc 0.6 D 1
H H35C 0.0501 0.4520 0.0625 0.330 Uiso calc 0.6 D 1
C C36 0.2428(11) 0.4114(8) 0.2096(9) 0.248(10) Uiso d 0.6 D 1
H H36A 0.2939 0.4001 0.1794 0.297 Uiso calc 0.6 D 1
H H36B 0.2333 0.3664 0.2352 0.297 Uiso calc 0.6 D 1
C C37 0.2769(7) 0.4762(5) 0.2491(5) 0.126(3) Uiso d 0.6 D 1
H H37A 0.2787 0.5211 0.2232 0.190 Uiso calc 0.6 D 1
H H37B 0.3465 0.4664 0.2693 0.190 Uiso calc 0.6 D 1
H H37C 0.2280 0.4838 0.2807 0.190 Uiso calc 0.6 D 1
O O1A 0.1379(6) 0.4166(5) 0.2028(4) 0.099(3) Uiso d 0.4 E 2
C C34A 0.1185(11) 0.3614(9) 0.1574(8) 0.159(7) Uiso d 0.4 E 2
H H34C 0.1141 0.3120 0.1778 0.191 Uiso calc 0.4 E 2
H H34D 0.1770 0.3597 0.1307 0.191 Uiso calc 0.4 E 2
C C35A 0.0201(9) 0.3758(8) 0.1180(6) 0.118(4) Uiso d 0.4 E 2
H H35D -0.0365 0.3839 0.1447 0.177 Uiso calc 0.4 E 2
H H35E 0.0037 0.3326 0.0910 0.177 Uiso calc 0.4 E 2
H H35F 0.0283 0.4204 0.0925 0.177 Uiso calc 0.4 E 2
C C36A 0.2432(7) 0.4180(7) 0.2287(6) 0.091(4) Uiso d 0.4 E 2
H H36C 0.2878 0.4424 0.1996 0.109 Uiso calc 0.4 E 2
H H36D 0.2689 0.3664 0.2368 0.109 Uiso calc 0.4 E 2
C C37A 0.2458(11) 0.4606(8) 0.2872(6) 0.131(5) Uiso d 0.4 E 2
H H37D 0.2385 0.5141 0.2779 0.196 Uiso calc 0.4 E 2
H H37E 0.3122 0.4517 0.3117 0.196 Uiso calc 0.4 E 2
H H37F 0.1886 0.4443 0.3109 0.196 Uiso calc 0.4 E 2

loop_
_atom_site_aniso_label
_atom_site_aniso_U_11
_atom_site_aniso_U_22
_atom_site_aniso_U_33
_atom_site_aniso_U_12
_atom_site_aniso_U_13
_atom_site_aniso_U_23
Si1 0.0463(5) 0.0464(4) 0.0495(5) 0.0090(3) 0.0040(3) -0.0019(3)
Si2 0.0728(6) 0.0665(6) 0.0444(5) -0.0028(5) 0.0072(4) -0.0009(4)
Si3 0.0677(6) 0.0524(5) 0.0527(5) 0.0206(4) 0.0061(4) -0.0110(4)
Si4 0.0585(6) 0.1111(9) 0.1153(10) -0.0377(6) 0.0403(6) -0.0278(7)
B1 0.0333(15) 0.0407(16) 0.0411(16) -0.0013(12) 0.0056(12) -0.0061(13)
C14 0.0382(15) 0.0333(13) 0.0405(14) -0.0050(11) 0.0120(12) -0.0075(11)
C15 0.0447(16) 0.0387(14) 0.0454(15) -0.0012(12) 0.0080(13) -0.0042(12)
C16 0.087(3) 0.108(3) 0.101(3) 0.010(3) 0.019(2) 0.049(3)
C17 0.080(3) 0.069(2) 0.089(3) 0.0127(19) -0.027(2) -0.016(2)
C18 0.069(2) 0.089(3) 0.085(3) 0.031(2) 0.0010(19) -0.025(2)
C19 0.0337(14) 0.0431(15) 0.0460(16) -0.0020(11) 0.0038(12) -0.0090(12)
C20 0.0457(17) 0.0517(16) 0.0485(17) -0.0031(13) 0.0051(13) -0.0090(13)
C21 0.179(5) 0.106(3) 0.062(2) -0.004(3) 0.016(3) -0.024(2)
C22 0.096(3) 0.120(4) 0.086(3) 0.011(3) -0.007(2) 0.026(3)
C23 0.090(3) 0.110(3) 0.094(3) -0.010(3) 0.030(2) 0.026(3)
C24 0.0372(14) 0.0430(15) 0.0384(14) 0.0014(12) 0.0049(11) 0.0002(12)
C25 0.0504(17) 0.0480(16) 0.0440(15) 0.0058(13) 0.0087(13) -0.0011(13)
C26 0.167(5) 0.091(3) 0.083(3) 0.077(3) -0.008(3) -0.005(2)
C27 0.054(2) 0.093(3) 0.083(2) 0.0084(19) 0.0153(18) -0.033(2)
C28 0.095(3) 0.058(2) 0.068(2) -0.0071(18) 0.020(2) -0.0140(17)
C29 0.0367(15) 0.0507(16) 0.0500(16) -0.0005(13) 0.0095(12) -0.0102(13)
C30 0.0430(17) 0.067(2) 0.070(2) -0.0102(15) 0.0173(15) -0.0162(16)
N1 0.036(3) 0.043(4) 0.054(4) -0.005(2) 0.000(3) 0.010(3)
N2 0.053(3) 0.038(2) 0.065(3) 0.001(2) 0.006(2) 0.020(2)
N3 0.043(5) 0.045(6) 0.077(5) -0.001(4) 0.001(4) 0.024(4)
C1 0.049(5) 0.036(3) 0.049(4) -0.005(3) 0.009(3) 0.014(3)
C2 0.056(3) 0.036(2) 0.079(3) -0.002(2) 0.000(3) 0.008(2)
C3 0.095(4) 0.052(3) 0.110(5) -0.001(3) 0.024(4) -0.019(3)
C4 0.044(3) 0.046(3) 0.056(3) -0.003(2) 0.005(2) 0.011(2)
C5 0.047(5) 0.059(4) 0.080(4) -0.006(3) -0.002(4) 0.008(3)
C6 0.080(4) 0.054(3) 0.055(3) -0.005(3) -0.001(3) 0.018(2)
C7 0.169(9) 0.210(10) 0.081(5) -0.113(8) -0.038(5) 0.039(6)
C8 0.058(4) 0.046(4) 0.095(5) 0.012(3) 0.014(3) 0.017(4)
C9 0.089(8) 0.047(6) 0.111(7) -0.005(4) 0.044(7) -0.003(4)
C10 0.040(3) 0.061(3) 0.106(4) -0.003(2) 0.000(3) 0.020(3)
C11 0.076(7) 0.082(7) 0.121(10) 0.006(6) -0.021(6) 0.015(8)
C12 0.055(3) 0.059(3) 0.071(3) -0.003(2) 0.012(2) 0.024(3)
C13 0.083(7) 0.064(5) 0.082(7) -0.010(6) 0.030(6) 0.006(5)
N1A 0.054(7) 0.064(7) 0.038(6) -0.009(5) 0.001(5) 0.010(4)
N2A 0.039(7) 0.053(9) 0.084(8) 0.001(5) -0.002(5) 0.033(7)
N3A 0.056(11) 0.047(11) 0.068(10) 0.000(8) 0.037(9) 0.013(7)
C1A 0.039(7) 0.066(11) 0.081(10) 0.001(7) 0.001(6) -0.025(9)
C2A 0.051(8) 0.080(11) 0.061(7) 0.014(7) 0.005(6) 0.020(7)
C3A 0.047(10) 0.103(12) 0.100(14) -0.012(8) 0.022(9) 0.023(11)
C4A 0.062(6) 0.082(7) 0.070(6) -0.008(5) 0.009(5) 0.021(5)
C5A 0.26(2) 0.22(2) 0.071(9) -0.147(19) 0.048(12) -0.037(11)
C6A 0.040(5) 0.059(6) 0.113(9) 0.002(4) 0.000(5) 0.026(6)
C7A 0.088(10) 0.165(15) 0.133(13) -0.015(10) -0.025(9) 0.058(11)
C8A 0.065(7) 0.061(6) 0.083(7) -0.012(5) 0.000(6) 0.023(6)
C9A 0.078(9) 0.043(9) 0.145(18) -0.007(8) -0.013(11) 0.005(8)
C10A 0.068(6) 0.053(5) 0.079(7) 0.006(5) 0.014(5) 0.013(5)
C11A 0.042(8) 0.064(9) 0.066(9) -0.006(7) -0.012(7) 0.008(8)
C12A 0.067(6) 0.063(6) 0.082(7) 0.009(5) 0.025(5) 0.008(5)
C13A 0.094(16) 0.10(2) 0.111(18) -0.011(15) -0.009(12) 0.010(14)

loop_
_atom_type_symbol
_atom_type_description
_atom_type_scat_dispersion_real
_atom_type_scat_dispersion_imag
_atom_type_scat_source
C C 0.0033 0.0016 'International Tables Vol C Tables 4.2.6.8 and 6.1.1.4'
H H 0.0000 0.0000 'International Tables Vol C Tables 4.2.6.8 and 6.1.1.4'
N N 0.0061 0.0033 'International Tables Vol C Tables 4.2.6.8 and 6.1.1.4'
O O 0.0106 0.0060 'International Tables Vol C Tables 4.2.6.8 and 6.1.1.4'
Si Si 0.0817 0.0704 'International Tables Vol C Tables 4.2.6.8 and 6.1.1.4'
B B 0.0013 0.0007 'International Tables Vol C Tables 4.2.6.8 and 6.1.1.4'

loop_
_geom_angle_atom_site_label_1
_geom_angle_atom_site_label_2
_geom_angle_atom_site_label_3
_geom_angle
C15 Si1 C18 109.65(15)
C15 Si1 C17 110.70(14)
C18 Si1 C17 108.61(18)
C15 Si1 C16 108.57(16)
C18 Si1 C16 109.6(2)
C17 Si1 C16 109.7(2)
C20 Si2 C23 109.41(17)
C20 Si2 C21 110.26(17)
C23 Si2 C21 109.8(2)
C20 Si2 C22 110.32(17)
C23 Si2 C22 109.7(2)
C21 Si2 C22 107.3(2)
C25 Si3 C28 111.91(15)
C25 Si3 C27 107.29(15)
C28 Si3 C27 110.10(16)
C25 Si3 C26 107.79(16)
C28 Si3 C26 109.1(2)
C27 Si3 C26 110.6(2)
C31A Si4 C30 112.8(4)
C30 Si4 C32B 113.6(5)
C30 Si4 C31 112.3(3)
C31A Si4 C33A 106.6(7)
C30 Si4 C33A 108.1(5)
C30 Si4 C32 108.1(4)
C31 Si4 C32 111.1(4)
C31A Si4 C32A 114.3(6)
C30 Si4 C32A 105.1(6)
C33A Si4 C32A 109.8(6)
C30 Si4 C33B 111.5(7)
C32B Si4 C33B 110.5(6)
C30 Si4 C31B 103.8(7)
C32B Si4 C31B 110.3(6)
C33B Si4 C31B 106.8(7)
C30 Si4 C33 110.0(5)
C31 Si4 C33 107.6(5)
C32 Si4 C33 107.6(5)
C24 B1 C14 111.0(2)
C24 B1 C19 109.5(2)
C14 B1 C19 111.5(2)
C24 B1 C29 105.5(2)
C14 B1 C29 107.9(2)
C19 B1 C29 111.3(2)
C15 C14 B1 176.6(3)
C14 C15 Si1 175.0(2)
Si1 C16 H16A 109.5
Si1 C16 H16B 109.5
H16A C16 H16B 109.5
Si1 C16 H16C 109.5
H16A C16 H16C 109.5
H16B C16 H16C 109.5
Si1 C17 H17A 109.5
Si1 C17 H17B 109.5
H17A C17 H17B 109.5
Si1 C17 H17C 109.5
H17A C17 H17C 109.5
H17B C17 H17C 109.5
Si1 C18 H18A 109.5
Si1 C18 H18B 109.5
H18A C18 H18B 109.5
Si1 C18 H18C 109.5
H18A C18 H18C 109.5
H18B C18 H18C 109.5
C20 C19 B1 176.9(3)
C19 C20 Si2 174.7(3)
Si2 C21 H21A 109.5
Si2 C21 H21B 109.5
H21A C21 H21B 109.5
Si2 C21 H21C 109.5
H21A C21 H21C 109.5
H21B C21 H21C 109.5
Si2 C22 H22A 109.5
Si2 C22 H22B 109.5
H22A C22 H22B 109.5
Si2 C22 H22C 109.5
H22A C22 H22C 109.5
H22B C22 H22C 109.5
Si2 C23 H23A 109.5
Si2 C23 H23B 109.5
H23A C23 H23B 109.5
Si2 C23 H23C 109.5
H23A C23 H23C 109.5
H23B C23 H23C 109.5
C25 C24 B1 174.8(3)
C24 C25 Si3 170.0(3)
Si3 C26 H26A 109.5
Si3 C26 H26B 109.5
H26A C26 H26B 109.5
Si3 C26 H26C 109.5
H26A C26 H26C 109.5
H26B C26 H26C 109.5
Si3 C27 H27A 109.5
Si3 C27 H27B 109.5
H27A C27 H27B 109.5
Si3 C27 H27C 109.5
H27A C27 H27C 109.5
H27B C27 H27C 109.5
Si3 C28 H28A 109.5
Si3 C28 H28B 109.5
H28A C28 H28B 109.5
Si3 C28 H28C 109.5
H28A C28 H28C 109.5
H28B C28 H28C 109.5
C30 C29 B1 174.5(3)
C29 C30 Si4 171.5(3)
Si4 C31 H31A 109.5
Si4 C31 H31B 109.5
H31A C31 H31B 109.5
Si4 C31 H31C 109.5
H31A C31 H31C 109.5
H31B C31 H31C 109.5
Si4 C32 H32A 109.5
Si4 C32 H32B 109.5
H32A C32 H32B 109.5
Si4 C32 H32C 109.5
H32A C32 H32C 109.5
H32B C32 H32C 109.5
Si4 C33 H33A 109.5
Si4 C33 H33B 109.5
H33A C33 H33B 109.5
Si4 C33 H33C 109.5
H33A C33 H33C 109.5
H33B C33 H33C 109.5
Si4 C31A H31D 109.5
Si4 C31A H31E 109.5
H31D C31A H31E 109.5
Si4 C31A H31F 109.5
H31D C31A H31F 109.5
H31E C31A H31F 109.5
Si4 C32A H32D 109.5
Si4 C32A H32E 109.5
H32D C32A H32E 109.5
Si4 C32A H32F 109.5
H32D C32A H32F 109.5
H32E C32A H32F 109.5
Si4 C33A H33D 109.5
Si4 C33A H33E 109.5
H33D C33A H33E 109.5
Si4 C33A H33F 109.5
H33D C33A H33F 109.5
H33E C33A H33F 109.5
Si4 C31B H31G 109.5
Si4 C31B H31H 109.5
H31G C31B H31H 109.5
Si4 C31B H31I 109.5
H31G C31B H31I 109.5
H31H C31B H31I 109.5
Si4 C32B H32G 109.5
Si4 C32B H32H 109.5
H32G C32B H32H 109.5
Si4 C32B H32I 109.5
H32G C32B H32I 109.5
H32H C32B H32I 109.5
Si4 C33B H33G 109.5
Si4 C33B H33H 109.5
H33G C33B H33H 109.5
Si4 C33B H33I 109.5
H33G C33B H33I 109.5
H33H C33B H33I 109.5
C1 N1 C2 120.8(5)
C1 N1 C4 120.8(5)
C2 N1 C4 118.1(5)
C1 N2 C8 120.9(5)
C1 N2 C6 120.9(5)
C8 N2 C6 118.0(5)
C1 N3 C12 122.2(5)
C1 N3 C10 121.2(5)
C12 N3 C10 116.5(5)
N3 C1 N2 120.5(6)
N3 C1 N1 119.0(5)
N2 C1 N1 120.4(5)
N1 C2 C3 112.4(4)
N1 C2 H2A 109.1
C3 C2 H2A 109.1
N1 C2 H2B 109.1
C3 C2 H2B 109.1
H2A C2 H2B 107.9
C2 C3 H3A 109.5
C2 C3 H3B 109.5
H3A C3 H3B 109.5
C2 C3 H3C 109.5
H3A C3 H3C 109.5
H3B C3 H3C 109.5
N1 C4 C5 112.0(5)
N1 C4 H4A 109.2
C5 C4 H4A 109.2
N1 C4 H4B 109.2
C5 C4 H4B 109.2
H4A C4 H4B 107.9
C4 C5 H5A 109.5
C4 C5 H5B 109.5
H5A C5 H5B 109.5
C4 C5 H5C 109.5
H5A C5 H5C 109.5
H5B C5 H5C 109.5
N2 C6 C7 112.4(5)
N2 C6 H6A 109.1
C7 C6 H6A 109.1
N2 C6 H6B 109.1
C7 C6 H6B 109.1
H6A C6 H6B 107.8
C6 C7 H7A 109.5
C6 C7 H7B 109.5
H7A C7 H7B 109.5
C6 C7 H7C 109.5
H7A C7 H7C 109.5
H7B C7 H7C 109.5
N2 C8 C9 111.7(7)
N2 C8 H8A 109.3
C9 C8 H8A 109.3
N2 C8 H8B 109.3
C9 C8 H8B 109.3
H8A C8 H8B 107.9
C8 C9 H9A 109.5
C8 C9 H9B 109.5
H9A C9 H9B 109.5
C8 C9 H9C 109.5
H9A C9 H9C 109.5
H9B C9 H9C 109.5
N3 C10 C11 113.1(6)
N3 C10 H10A 109.0
C11 C10 H10A 109.0
N3 C10 H10B 109.0
C11 C10 H10B 109.0
H10A C10 H10B 107.8
C10 C11 H11A 109.5
C10 C11 H11B 109.5
H11A C11 H11B 109.5
C10 C11 H11C 109.5
H11A C11 H11C 109.5
H11B C11 H11C 109.5
N3 C12 C13 114.8(6)
N3 C12 H12A 108.6
C13 C12 H12A 108.6
N3 C12 H12B 108.6
C13 C12 H12B 108.6
H12A C12 H12B 107.6
C12 C13 H13A 109.5
C12 C13 H13B 109.5
H13A C13 H13B 109.5
C12 C13 H13C 109.5
H13A C13 H13C 109.5
H13B C13 H13C 109.5
C1A N1A C2A 121.6(9)
C1A N1A C4A 120.3(9)
C2A N1A C4A 117.9(9)
C1A N2A C8A 121.3(8)
C1A N2A C6A 120.6(8)
C8A N2A C6A 118.2(8)
C1A N3A C10A 121.2(8)
C1A N3A C12A 121.8(8)
C10A N3A C12A 116.8(7)
N3A C1A N1A 118.8(8)
N3A C1A N2A 120.4(8)
N1A C1A N2A 120.6(8)
N1A C2A C3A 111.8(11)
N1A C2A H2A1 109.2
C3A C2A H2A1 109.2
N1A C2A H2A2 109.2
C3A C2A H2A2 109.2
H2A1 C2A H2A2 107.9
C2A C3A H3A1 109.5
C2A C3A H3A2 109.5
H3A1 C3A H3A2 109.5
C2A C3A H3A3 109.5
H3A1 C3A H3A3 109.5
H3A2 C3A H3A3 109.5
N1A C4A C5A 112.1(8)
N1A C4A H4A1 109.2
C5A C4A H4A1 109.2
N1A C4A H4A2 109.2
C5A C4A H4A2 109.2
H4A1 C4A H4A2 107.9
C4A C5A H5A1 109.5
C4A C5A H5A2 109.5
H5A1 C5A H5A2 109.5
C4A C5A H5A3 109.5
H5A1 C5A H5A3 109.5
H5A2 C5A H5A3 109.5
N2A C6A C7A 109.7(8)
N2A C6A H6A1 109.7
C7A C6A H6A1 109.7
N2A C6A H6A2 109.7
C7A C6A H6A2 109.7
H6A1 C6A H6A2 108.2
C6A C7A H7A1 109.5
C6A C7A H7A2 109.5
H7A1 C7A H7A2 109.5
C6A C7A H7A3 109.5
H7A1 C7A H7A3 109.5
H7A2 C7A H7A3 109.5
N2A C8A C9A 113.1(10)
N2A C8A H8A1 109.0
C9A C8A H8A1 109.0
N2A C8A H8A2 109.0
C9A C8A H8A2 109.0
H8A1 C8A H8A2 107.8
C8A C9A H9A1 109.5
C8A C9A H9A2 109.5
H9A1 C9A H9A2 109.5
C8A C9A H9A3 109.5
H9A1 C9A H9A3 109.5
H9A2 C9A H9A3 109.5
N3A C10A C11A 112.9(9)
N3A C10A H10C 109.0
C11A C10A H10C 109.0
N3A C10A H10D 109.0
C11A C10A H10D 109.0
H10C C10A H10D 107.8
C10A C11A H11D 109.5
C10A C11A H11E 109.5
H11D C11A H11E 109.5
C10A C11A H11F 109.5
H11D C11A H11F 109.5
H11E C11A H11F 109.5
N3A C12A C13A 113.4(11)
N3A C12A H12C 108.9
C13A C12A H12C 108.9
N3A C12A H12D 108.9
C13A C12A H12D 108.9
H12C C12A H12D 107.7
C12A C13A H13D 109.5
C12A C13A H13E 109.5
H13D C13A H13E 109.5
C12A C13A H13F 109.5
H13D C13A H13F 109.5
H13E C13A H13F 109.5
C34 O1 C36 111.4(7)
O1 C34 C35 112.2(9)
O1 C34 H34A 109.2
C35 C34 H34A 109.2
O1 C34 H34B 109.2
C35 C34 H34B 109.2
H34A C34 H34B 107.9
C34 C35 H35A 109.5
C34 C35 H35B 109.5
H35A C35 H35B 109.5
C34 C35 H35C 109.5
H35A C35 H35C 109.5
H35B C35 H35C 109.5
O1 C36 C37 103.8(8)
O1 C36 H36A 111.0
C37 C36 H36A 111.0
O1 C36 H36B 111.0
C37 C36 H36B 111.0
H36A C36 H36B 109.0
C36 C37 H37A 109.5
C36 C37 H37B 109.5
H37A C37 H37B 109.5
C36 C37 H37C 109.5
H37A C37 H37C 109.5
H37B C37 H37C 109.5
C34A O1A C36A 113.2(7)
O1A C34A C35A 111.7(9)
O1A C34A H34C 109.3
C35A C34A H34C 109.3
O1A C34A H34D 109.3
C35A C34A H34D 109.3
H34C C34A H34D 107.9
C34A C35A H35D 109.5
C34A C35A H35E 109.5
H35D C35A H35E 109.5
C34A C35A H35F 109.5
H35D C35A H35F 109.5
H35E C35A H35F 109.5
O1A C36A C37A 107.2(8)
O1A C36A H36C 110.3
C37A C36A H36C 110.3
O1A C36A H36D 110.3
C37A C36A H36D 110.3
H36C C36A H36D 108.5
C36A C37A H37D 109.5
C36A C37A H37E 109.5
H37D C37A H37E 109.5
C36A C37A H37F 109.5
H37D C37A H37F 109.5
H37E C37A H37F 109.5

loop_
_geom_bond_atom_site_label_1
_geom_bond_atom_site_label_2
_geom_bond_distance
Si1 C15 1.820(3)
Si1 C18 1.851(3)
Si1 C17 1.853(3)
Si1 C16 1.853(3)
Si2 C20 1.835(3)
Si2 C23 1.856(4)
Si2 C21 1.857(4)
Si2 C22 1.868(4)
Si3 C25 1.827(3)
Si3 C28 1.852(3)
Si3 C27 1.853(3)
Si3 C26 1.862(3)
Si4 C31A 1.817(6)
Si4 C30 1.821(3)
Si4 C32B 1.822(6)
Si4 C31 1.831(6)
Si4 C33A 1.859(7)
Si4 C32 1.859(6)
Si4 C32A 1.865(7)
Si4 C33B 1.867(7)
Si4 C31B 1.878(7)
Si4 C33 1.897(6)
B1 C24 1.594(4)
B1 C14 1.596(4)
B1 C19 1.599(4)
B1 C29 1.601(4)
C14 C15 1.216(4)
C16 H16A 0.9800
C16 H16B 0.9800
C16 H16C 0.9800
C17 H17A 0.9800
C17 H17B 0.9800
C17 H17C 0.9800
C18 H18A 0.9800
C18 H18B 0.9800
C18 H18C 0.9800
C19 C20 1.216(4)
C21 H21A 0.9800
C21 H21B 0.9800
C21 H21C 0.9800
C22 H22A 0.9800
C22 H22B 0.9800
C22 H22C 0.9800
C23 H23A 0.9800
C23 H23B 0.9800
C23 H23C 0.9800
C24 C25 1.213(4)
C26 H26A 0.9800
C26 H26B 0.9800
C26 H26C 0.9800
C27 H27A 0.9800
C27 H27B 0.9800
C27 H27C 0.9800
C28 H28A 0.9800
C28 H28B 0.9800
C28 H28C 0.9800
C29 C30 1.206(4)
C31 H31A 0.9800
C31 H31B 0.9800
C31 H31C 0.9800
C32 H32A 0.9800
C32 H32B 0.9800
C32 H32C 0.9800
C33 H33A 0.9800
C33 H33B 0.9800
C33 H33C 0.9800
C31A H31D 0.9800
C31A H31E 0.9800
C31A H31F 0.9800
C32A H32D 0.9800
C32A H32E 0.9800
C32A H32F 0.9800
C33A H33D 0.9800
C33A H33E 0.9800
C33A H33F 0.9800
C31B H31G 0.9800
C31B H31H 0.9800
C31B H31I 0.9800
C32B H32G 0.9800
C32B H32H 0.9800
C32B H32I 0.9800
C33B H33G 0.9800
C33B H33H 0.9800
C33B H33I 0.9800
N1 C1 1.350(6)
N1 C2 1.477(5)
N1 C4 1.481(5)
N2 C1 1.349(5)
N2 C8 1.473(5)
N2 C6 1.474(5)
N3 C1 1.336(6)
N3 C12 1.477(5)
N3 C10 1.478(6)
C2 C3 1.501(6)
C2 H2A 0.9900
C2 H2B 0.9900
C3 H3A 0.9800
C3 H3B 0.9800
C3 H3C 0.9800
C4 C5 1.503(6)
C4 H4A 0.9900
C4 H4B 0.9900
C5 H5A 0.9800
C5 H5B 0.9800
C5 H5C 0.9800
C6 C7 1.480(6)
C6 H6A 0.9900
C6 H6B 0.9900
C7 H7A 0.9800
C7 H7B 0.9800
C7 H7C 0.9800
C8 C9 1.498(7)
C8 H8A 0.9900
C8 H8B 0.9900
C9 H9A 0.9800
C9 H9B 0.9800
C9 H9C 0.9800
C10 C11 1.491(7)
C10 H10A 0.9900
C10 H10B 0.9900
C11 H11A 0.9800
C11 H11B 0.9800
C11 H11C 0.9800
C12 C13 1.490(7)
C12 H12A 0.9900
C12 H12B 0.9900
C13 H13A 0.9800
C13 H13B 0.9800
C13 H13C 0.9800
N1A C1A 1.347(7)
N1A C2A 1.468(7)
N1A C4A 1.486(6)
N2A C1A 1.348(7)
N2A C8A 1.473(6)
N2A C6A 1.476(6)
N3A C1A 1.341(7)
N3A C10A 1.477(7)
N3A C12A 1.480(7)
C2A C3A 1.500(8)
C2A H2A1 0.9900
C2A H2A2 0.9900
C3A H3A1 0.9800
C3A H3A2 0.9800
C3A H3A3 0.9800
C4A C5A 1.487(8)
C4A H4A1 0.9900
C4A H4A2 0.9900
C5A H5A1 0.9800
C5A H5A2 0.9800
C5A H5A3 0.9800
C6A C7A 1.494(8)
C6A H6A1 0.9900
C6A H6A2 0.9900
C7A H7A1 0.9800
C7A H7A2 0.9800
C7A H7A3 0.9800
C8A C9A 1.491(8)
C8A H8A1 0.9900
C8A H8A2 0.9900
C9A H9A1 0.9800
C9A H9A2 0.9800
C9A H9A3 0.9800
C10A C11A 1.492(8)
C10A H10C 0.9900
C10A H10D 0.9900
C11A H11D 0.9800
C11A H11E 0.9800
C11A H11F 0.9800
C12A C13A 1.494(8)
C12A H12C 0.9900
C12A H12D 0.9900
C13A H13D 0.9800
C13A H13E 0.9800
C13A H13F 0.9800
O1 C34 1.389(7)
O1 C36 1.425(7)
C34 C35 1.481(7)
C34 H34A 0.9900
C34 H34B 0.9900
C35 H35A 0.9800
C35 H35B 0.9800
C35 H35C 0.9800
C36 C37 1.481(7)
C36 H36A 0.9900
C36 H36B 0.9900
C37 H37A 0.9800
C37 H37B 0.9800
C37 H37C 0.9800
O1A C34A 1.399(7)
O1A C36A 1.424(7)
C34A C35A 1.487(8)
C34A H34C 0.9900
C34A H34D 0.9900
C35A H35D 0.9800
C35A H35E 0.9800
C35A H35F 0.9800
C36A C37A 1.474(7)
C36A H36C 0.9900
C36A H36D 0.9900
C37A H37D 0.9800
C37A H37E 0.9800
C37A H37F 0.9800

loop_
_geom_torsion_atom_site_label_1
_geom_torsion_atom_site_label_2
_geom_torsion_atom_site_label_3
_geom_torsion_atom_site_label_4
_geom_torsion
C12 N3 C1 N2 141.9(7)
C10 N3 C1 N2 -39.9(11)
C12 N3 C1 N1 -37.3(12)
C10 N3 C1 N1 140.9(7)
C8 N2 C1 N3 -34.2(11)
C6 N2 C1 N3 139.9(7)
C8 N2 C1 N1 145.0(8)
C6 N2 C1 N1 -40.9(10)
C2 N1 C1 N3 -36.6(11)
C4 N1 C1 N3 150.0(7)
C2 N1 C1 N2 144.2(7)
C4 N1 C1 N2 -29.2(11)
C1 N1 C2 C3 -120.6(7)
C4 N1 C2 C3 52.9(7)
C1 N1 C4 C5 -131.3(8)
C2 N1 C4 C5 55.1(7)
C1 N2 C6 C7 -96.0(8)
C8 N2 C6 C7 78.2(8)
C1 N2 C8 C9 -119.0(9)
C6 N2 C8 C9 66.8(10)
C1 N3 C10 C11 -106.5(13)
C12 N3 C10 C11 71.9(13)
C1 N3 C12 C13 -115.5(12)
C10 N3 C12 C13 66.2(11)
C10A N3A C1A N1A 40(2)
C12A N3A C1A N1A -145.4(14)
C10A N3A C1A N2A -136.7(15)
C12A N3A C1A N2A 38(2)
C2A N1A C1A N3A 39(2)
C4A N1A C1A N3A -145.8(12)
C2A N1A C1A N2A -144.3(15)
C4A N1A C1A N2A 31(2)
C8A N2A C1A N3A -144.4(14)
C6A N2A C1A N3A 35(2)
C8A N2A C1A N1A 39(2)
C6A N2A C1A N1A -141.9(14)
C1A N1A C2A C3A 117.4(16)
C4A N1A C2A C3A -57.9(17)
C1A N1A C4A C5A 109.6(16)
C2A N1A C4A C5A -75.0(16)
C1A N2A C6A C7A 118.3(15)
C8A N2A C6A C7A -62.5(15)
C1A N2A C8A C9A 127.0(18)
C6A N2A C8A C9A -52.2(17)
C1A N3A C10A C11A 98(2)
C12A N3A C10A C11A -76.8(19)
C1A N3A C12A C13A 108(2)
C10A N3A C12A C13A -77(2)
C36 O1 C34 C35 -167.9(16)
C34 O1 C36 C37 171.1(13)
C36A O1A C34A C35A -162.3(13)
C34A O1A C36A C37A -162.8(14)

_cod_database_fobs_code 1546697
